data_2020863
loop_
_publ_author_name
'Chen, Ying-Pin'
'Liu, Tian-Fu'
'Fordham, Stephen'
'Zhou, Hong-Cai'

_publ_section_title
;
 Crystal engineering on superpolyhedral building blocks in metal--organic
 frameworks applied in gas adsorption
;
_journal_issue 6
_journal_name_full 'Acta Crystallographica Section B Structural Science, Crystal Engineering and Materials'
_journal_page_first 613
_journal_paper_doi 10.1107/S205252061501584X
_journal_volume 71
_journal_year 2015
_chemical_formula_moiety '(Ni3 O8) (C32 H22 O8) Ni0.17'
_chemical_formula_sum 'C32 H22 N0 Ni3.17 O16'
_chemical_formula_weight 848.41
_chemical_name_common PCN-426(Ni)
_chemical_name_systematic
;
 ?
;
_space_group_IT_number 225
_symmetry_cell_setting cubic
_symmetry_space_group_name_Hall '-F 4 2 3'
_symmetry_space_group_name_H-M 'F m -3 m'
_atom_sites_solution_hydrogens geom
_atom_sites_solution_primary direct
_atom_sites_solution_secondary difmap
_audit_creation_method SHELXL-97
_cell_angle_alpha 90.00
_cell_angle_beta 90.00
_cell_angle_gamma 90.00
_cell_formula_units_Z 24
_cell_length_a 40.9779(8)
_cell_length_b 40.9779(8)
_cell_length_c 40.9779(8)
_cell_measurement_reflns_used 9951
_cell_measurement_temperature 110(2)
_cell_measurement_theta_max 20.3234
_cell_measurement_theta_min 2.1663
_cell_volume 68810(2)
_computing_cell_refinement 'SAINT+ ver. (Bruker, 2001)'
_computing_data_collection 'APEX2  (Bruker, 2008)'
_computing_data_reduction 'SAINT+ ver. (Bruker, 2001)'
_computing_molecular_graphics 'SHELXTL (Sheldrick, 2008)'
_computing_publication_material 'SHELXTL (Sheldrick, 2008)'
_computing_structure_refinement 'SHELXL-12 (Sheldrick, 2012)'
_computing_structure_solution 'SHELXTL (Sheldrick, 2008)'
_diffrn_ambient_temperature 110(2)
_diffrn_measured_fraction_theta_full 0.995
_diffrn_measured_fraction_theta_max 0.995
_diffrn_measurement_device_type 'Bruker SMART APEX II CCD area detector'
_diffrn_measurement_method 'phi and omega scans'
_diffrn_radiation_monochromator graphite
_diffrn_radiation_source 'fine-focus sealed tube'
_diffrn_radiation_type MoK\a
_diffrn_radiation_wavelength 0.71073
_diffrn_reflns_av_R_equivalents 0.1168
_diffrn_reflns_av_sigmaI/netI 0.0327
_diffrn_reflns_limit_h_max 48
_diffrn_reflns_limit_h_min -48
_diffrn_reflns_limit_k_max 48
_diffrn_reflns_limit_k_min -48
_diffrn_reflns_limit_l_max 48
_diffrn_reflns_limit_l_min -48
_diffrn_reflns_number 168914
_diffrn_reflns_theta_full 25.03
_diffrn_reflns_theta_max 25.03
_diffrn_reflns_theta_min 1.65
_exptl_absorpt_coefficient_mu 0.536
_exptl_absorpt_correction_T_max 0.9483
_exptl_absorpt_correction_T_min 0.9483
_exptl_absorpt_correction_type multi-scan
_exptl_absorpt_process_details 'SADABS (Sheldrick, 2008)'
_exptl_crystal_colour Green
_exptl_crystal_density_diffrn 0.491
_exptl_crystal_density_method 'not measured'
_exptl_crystal_description Block
_exptl_crystal_F_000 10336
_exptl_crystal_size_max 0.10
_exptl_crystal_size_mid 0.10
_exptl_crystal_size_min 0.10
_platon_squeeze_details
;
;
_refine_diff_density_max 0.709
_refine_diff_density_min -0.629
_refine_ls_extinction_method none
_refine_ls_goodness_of_fit_ref 1.003
_refine_ls_hydrogen_treatment constr
_refine_ls_matrix_type full
_refine_ls_number_parameters 78
_refine_ls_number_reflns 2998
_refine_ls_number_restraints 17
_refine_ls_restrained_S_all 1.002
_refine_ls_R_factor_all 0.1415
_refine_ls_R_factor_gt 0.0908
_refine_ls_shift/su_max 0.000
_refine_ls_shift/su_mean 0.000
_refine_ls_structure_factor_coef Fsqd
_refine_ls_weighting_details 'calc w=1/[\s^2^(Fo^2^)+(0.0650P)^2^+570.0000P] where P=(Fo^2^+2Fc^2^)/3'
_refine_ls_weighting_scheme calc
_refine_ls_wR_factor_gt 0.2133
_refine_ls_wR_factor_ref 0.2392
_reflns_number_gt 1863
_reflns_number_total 2998
_reflns_threshold_expression >2sigma(I)
_cod_data_source_file xw5001sup1_Ni3344_sq.cif
_cod_data_source_block Ni3344_sq
_cod_depositor_comments
;
The following automatic conversions were performed:

'_symmetry_cell_setting' value 'Cubic' changed to 'cubic' according
to the built-in table from CIF Core dictionary named 'cif_core.dic'
version 2.4.1 from 2010-06-29.

'_exptl_crystal_density_meas' value 'not measured' was changed to '?'
- the value is perceived as not measured.

Automatic conversion script
Id: cif_fix_values 5376 2017-05-30 11:51:03Z andrius 
;
_cod_original_sg_symbol_H-M Fm-3m
_cod_database_code 2020863

loop_
_symmetry_equiv_pos_as_xyz
'x, y, z'
'-y, x, z'
'-x, -y, z'
'y, -x, z'
'x, -z, y'
'x, -y, -z'
'x, z, -y'
'z, y, -x'
'-x, y, -z'
'-z, y, x'
'z, x, y'
'y, z, x'
'-y, -z, x'
'z, -x, -y'
'-y, z, -x'
'-z, -x, y'
'-z, x, -y'
'y, -z, -x'
'y, x, -z'
'-y, -x, -z'
'-x, z, y'
'-x, -z, -y'
'z, -y, x'
'-z, -y, -x'
'x, y+1/2, z+1/2'
'-y, x+1/2, z+1/2'
'-x, -y+1/2, z+1/2'
'y, -x+1/2, z+1/2'
'x, -z+1/2, y+1/2'
'x, -y+1/2, -z+1/2'
'x, z+1/2, -y+1/2'
'z, y+1/2, -x+1/2'
'-x, y+1/2, -z+1/2'
'-z, y+1/2, x+1/2'
'z, x+1/2, y+1/2'
'y, z+1/2, x+1/2'
'-y, -z+1/2, x+1/2'
'z, -x+1/2, -y+1/2'
'-y, z+1/2, -x+1/2'
'-z, -x+1/2, y+1/2'
'-z, x+1/2, -y+1/2'
'y, -z+1/2, -x+1/2'
'y, x+1/2, -z+1/2'
'-y, -x+1/2, -z+1/2'
'-x, z+1/2, y+1/2'
'-x, -z+1/2, -y+1/2'
'z, -y+1/2, x+1/2'
'-z, -y+1/2, -x+1/2'
'x+1/2, y, z+1/2'
'-y+1/2, x, z+1/2'
'-x+1/2, -y, z+1/2'
'y+1/2, -x, z+1/2'
'x+1/2, -z, y+1/2'
'x+1/2, -y, -z+1/2'
'x+1/2, z, -y+1/2'
'z+1/2, y, -x+1/2'
'-x+1/2, y, -z+1/2'
'-z+1/2, y, x+1/2'
'z+1/2, x, y+1/2'
'y+1/2, z, x+1/2'
'-y+1/2, -z, x+1/2'
'z+1/2, -x, -y+1/2'
'-y+1/2, z, -x+1/2'
'-z+1/2, -x, y+1/2'
'-z+1/2, x, -y+1/2'
'y+1/2, -z, -x+1/2'
'y+1/2, x, -z+1/2'
'-y+1/2, -x, -z+1/2'
'-x+1/2, z, y+1/2'
'-x+1/2, -z, -y+1/2'
'z+1/2, -y, x+1/2'
'-z+1/2, -y, -x+1/2'
'x+1/2, y+1/2, z'
'-y+1/2, x+1/2, z'
'-x+1/2, -y+1/2, z'
'y+1/2, -x+1/2, z'
'x+1/2, -z+1/2, y'
'x+1/2, -y+1/2, -z'
'x+1/2, z+1/2, -y'
'z+1/2, y+1/2, -x'
'-x+1/2, y+1/2, -z'
'-z+1/2, y+1/2, x'
'z+1/2, x+1/2, y'
'y+1/2, z+1/2, x'
'-y+1/2, -z+1/2, x'
'z+1/2, -x+1/2, -y'
'-y+1/2, z+1/2, -x'
'-z+1/2, -x+1/2, y'
'-z+1/2, x+1/2, -y'
'y+1/2, -z+1/2, -x'
'y+1/2, x+1/2, -z'
'-y+1/2, -x+1/2, -z'
'-x+1/2, z+1/2, y'
'-x+1/2, -z+1/2, -y'
'z+1/2, -y+1/2, x'
'-z+1/2, -y+1/2, -x'
'-x, -y, -z'
'y, -x, -z'
'x, y, -z'
'-y, x, -z'
'-x, z, -y'
'-x, y, z'
'-x, -z, y'
'-z, -y, x'
'x, -y, z'
'z, -y, -x'
'-z, -x, -y'
'-y, -z, -x'
'y, z, -x'
'-z, x, y'
'y, -z, x'
'z, x, -y'
'z, -x, y'
'-y, z, x'
'-y, -x, z'
'y, x, z'
'x, -z, -y'
'x, z, y'
'-z, y, -x'
'z, y, x'
'-x, -y+1/2, -z+1/2'
'y, -x+1/2, -z+1/2'
'x, y+1/2, -z+1/2'
'-y, x+1/2, -z+1/2'
'-x, z+1/2, -y+1/2'
'-x, y+1/2, z+1/2'
'-x, -z+1/2, y+1/2'
'-z, -y+1/2, x+1/2'
'x, -y+1/2, z+1/2'
'z, -y+1/2, -x+1/2'
'-z, -x+1/2, -y+1/2'
'-y, -z+1/2, -x+1/2'
'y, z+1/2, -x+1/2'
'-z, x+1/2, y+1/2'
'y, -z+1/2, x+1/2'
'z, x+1/2, -y+1/2'
'z, -x+1/2, y+1/2'
'-y, z+1/2, x+1/2'
'-y, -x+1/2, z+1/2'
'y, x+1/2, z+1/2'
'x, -z+1/2, -y+1/2'
'x, z+1/2, y+1/2'
'-z, y+1/2, -x+1/2'
'z, y+1/2, x+1/2'
'-x+1/2, -y, -z+1/2'
'y+1/2, -x, -z+1/2'
'x+1/2, y, -z+1/2'
'-y+1/2, x, -z+1/2'
'-x+1/2, z, -y+1/2'
'-x+1/2, y, z+1/2'
'-x+1/2, -z, y+1/2'
'-z+1/2, -y, x+1/2'
'x+1/2, -y, z+1/2'
'z+1/2, -y, -x+1/2'
'-z+1/2, -x, -y+1/2'
'-y+1/2, -z, -x+1/2'
'y+1/2, z, -x+1/2'
'-z+1/2, x, y+1/2'
'y+1/2, -z, x+1/2'
'z+1/2, x, -y+1/2'
'z+1/2, -x, y+1/2'
'-y+1/2, z, x+1/2'
'-y+1/2, -x, z+1/2'
'y+1/2, x, z+1/2'
'x+1/2, -z, -y+1/2'
'x+1/2, z, y+1/2'
'-z+1/2, y, -x+1/2'
'z+1/2, y, x+1/2'
'-x+1/2, -y+1/2, -z'
'y+1/2, -x+1/2, -z'
'x+1/2, y+1/2, -z'
'-y+1/2, x+1/2, -z'
'-x+1/2, z+1/2, -y'
'-x+1/2, y+1/2, z'
'-x+1/2, -z+1/2, y'
'-z+1/2, -y+1/2, x'
'x+1/2, -y+1/2, z'
'z+1/2, -y+1/2, -x'
'-z+1/2, -x+1/2, -y'
'-y+1/2, -z+1/2, -x'
'y+1/2, z+1/2, -x'
'-z+1/2, x+1/2, y'
'y+1/2, -z+1/2, x'
'z+1/2, x+1/2, -y'
'z+1/2, -x+1/2, y'
'-y+1/2, z+1/2, x'
'-y+1/2, -x+1/2, z'
'y+1/2, x+1/2, z'
'x+1/2, -z+1/2, -y'
'x+1/2, z+1/2, y'
'-z+1/2, y+1/2, -x'
'z+1/2, y+1/2, x'

loop_
_atom_site_type_symbol
_atom_site_label
_atom_site_fract_x
_atom_site_fract_y
_atom_site_fract_z
_atom_site_U_iso_or_equiv
_atom_site_adp_type
_atom_site_calc_flag
_atom_site_refinement_flags
_atom_site_occupancy
_atom_site_symmetry_multiplicity
_atom_site_disorder_assembly
_atom_site_disorder_group
Ni Ni1 0.13785(3) 0.5000 0.0000 0.0505(4) Uani d S 1 8 . .
O O3 0.18840(16) 0.5000 0.0000 0.074(2) Uani d S 1 8 . .
O O2 0.18638(13) 0.43533(15) 0.0103(3) 0.116(6) Uani d P 0.50 1 . .
O O1 0.13550(9) 0.44979(9) 0.0000 0.0722(11) Uani d S 1 2 . .
O O5 0.08623(18) 0.5000 0.0000 0.078(2) Uani d S 1 8 . .
C C3 0.17144(6) 0.37011(6) 0.0000 0.103(3) Uani d SD 1 2 . .
H H3A 0.1938 0.3761 0.0000 0.123 Uiso calc SR 1 2 . .
C C2 0.14746(6) 0.39410(6) 0.0000 0.0759(18) Uani d SD 1 2 . .
C C1 0.15693(15) 0.42959(16) 0.0000 0.082(2) Uani d S 1 2 . .
C C4 0.16267(6) 0.33733(6) 0.0000 0.099(3) Uani d SD 1 4 . .
C C5 0.11468(6) 0.38532(6) 0.0000 0.067(2) Uani d SD 1 4 . .
H H5A 0.0983 0.4017 0.0000 0.080 Uiso calc SR 1 4 . .
C C6 0.18881(9) 0.31119(9) 0.0000 0.169(2) Uani d SD 1 4 . .
C C9 0.23679(9) 0.26321(9) 0.0000 0.169(2) Uani d SD 1 4 . .
C C7 0.20081(9) 0.29919(9) 0.029380(12) 0.169(2) Uani d SD 1 2 . .
C C8 0.22480(9) 0.27520(9) 0.029379(11) 0.169(2) Uani d SD 1 2 . .
H H8A 0.2330 0.2670 0.0495 0.203 Uiso calc SR 1 2 . .
C C11 0.18689(13) 0.31311(13) 0.0618(2) 0.169(2) Uani d S 1 2 . .
H H11A 0.1704 0.3297 0.0569 0.253 Uiso calc SR 1 2 . .
H H11B 0.2046 0.3230 0.0744 0.253 Uiso calc PR 0.50 1 . .
H H11C 0.1770 0.2954 0.0744 0.253 Uiso calc PR 0.50 1 . .
Ni Ni2 0.21488(7) 0.47337(6) 0.02663(6) 0.1616(13) Uani d SPD 0.50 2 . .
Ni Ni3S 0.0000 0.5000 0.0000 0.188(4) Uani d S 1 48 . .
O O11 0.2384(4) 0.4405(2) 0.0595(2) 0.258(7) Uani d SPD 0.50 2 . .
O O12 0.2468(2) 0.4893(4) 0.0394(3) 0.258(7) Uani d P 0.50 1 . .

loop_
_atom_site_aniso_label
_atom_site_aniso_U_11
_atom_site_aniso_U_22
_atom_site_aniso_U_33
_atom_site_aniso_U_12
_atom_site_aniso_U_13
_atom_site_aniso_U_23
Ni1 0.0286(7) 0.0615(6) 0.0615(6) 0.000 0.000 0.000
O3 0.022(4) 0.100(4) 0.100(4) 0.000 0.000 0.000
O2 0.057(3) 0.085(4) 0.205(19) 0.007(3) -0.018(5) -0.013(5)
O1 0.059(3) 0.057(2) 0.100(3) 0.004(2) 0.000 0.000
O5 0.050(5) 0.092(4) 0.092(4) 0.000 0.000 0.000
C3 0.056(4) 0.071(4) 0.182(8) 0.016(3) 0.000 0.000
C2 0.056(4) 0.067(4) 0.105(5) 0.014(3) 0.000 0.000
C1 0.048(4) 0.070(4) 0.128(6) 0.004(3) 0.000 0.000
C4 0.073(4) 0.073(4) 0.151(11) 0.028(5) 0.000 0.000
C5 0.057(3) 0.057(3) 0.087(6) 0.020(4) 0.000 0.000
C6 0.160(3) 0.160(3) 0.186(6) 0.102(4) 0.000 0.000
C9 0.160(3) 0.160(3) 0.186(6) 0.102(4) 0.000 0.000
C7 0.160(3) 0.160(3) 0.186(6) 0.102(4) 0.000 0.000
C8 0.160(3) 0.160(3) 0.186(6) 0.102(4) 0.000 0.000
C11 0.160(3) 0.160(3) 0.186(6) 0.102(4) 0.000 0.000
Ni2 0.0916(17) 0.1966(19) 0.1966(19) 0.0159(13) -0.0159(13) -0.002(2)
Ni3S 0.188(4) 0.188(4) 0.188(4) 0.000 0.000 0.000
O11 0.127(6) 0.323(10) 0.323(10) 0.041(7) -0.041(7) -0.063(14)
O12 0.127(6) 0.323(10) 0.323(10) 0.041(7) -0.041(7) -0.063(14)

loop_
_atom_type_symbol
_atom_type_description
_atom_type_scat_dispersion_real
_atom_type_scat_dispersion_imag
_atom_type_scat_source
C C 0.0033 0.0016 'International Tables Vol C Tables 4.2.6.8 and 6.1.1.4'
H H 0.0000 0.0000 'International Tables Vol C Tables 4.2.6.8 and 6.1.1.4'
N N 0.0061 0.0033 'International Tables Vol C Tables 4.2.6.8 and 6.1.1.4'
O O 0.0106 0.0060 'International Tables Vol C Tables 4.2.6.8 and 6.1.1.4'
Ni Ni 0.3393 1.1124 'International Tables Vol C Tables 4.2.6.8 and 6.1.1.4'

loop_
_geom_angle_atom_site_label_1
_geom_angle_atom_site_label_2
_geom_angle_atom_site_label_3
_geom_angle_site_symmetry_1
_geom_angle_site_symmetry_3
_geom_angle
O1 Ni1 O1 . 29_554 89.875(11)
O1 Ni1 O1 . 6_565 174.6(2)
O1 Ni1 O1 29_554 6_565 89.875(11)
O1 Ni1 O1 . 31 89.875(11)
O1 Ni1 O1 29_554 31 174.6(2)
O1 Ni1 O1 6_565 31 89.875(11)
O1 Ni1 O3 . . 92.68(11)
O1 Ni1 O3 29_554 . 92.68(11)
O1 Ni1 O3 6_565 . 92.68(11)
O1 Ni1 O3 31 . 92.68(11)
O1 Ni1 O5 . . 87.32(11)
O1 Ni1 O5 29_554 . 87.32(11)
O1 Ni1 O5 6_565 . 87.32(11)
O1 Ni1 O5 31 . 87.32(11)
O3 Ni1 O5 . . 180.0
Ni2 O3 Ni2 . 31 70.69(19)
Ni2 O3 Ni2 . 99 70.69(19)
Ni2 O3 Ni2 31 99 109.8(4)
Ni2 O3 Ni2 . 6_565 109.8(4)
Ni2 O3 Ni2 31 6_565 70.69(19)
Ni2 O3 Ni2 99 6_565 70.69(19)
Ni2 O3 Ni1 . . 125.11(19)
Ni2 O3 Ni1 31 . 125.10(19)
Ni2 O3 Ni1 99 . 125.10(19)
Ni2 O3 Ni1 6_565 . 125.10(19)
O2 O2 C1 99 . 71.0(6)
O2 O2 Ni2 99 . 108.9(4)
C1 O2 Ni2 . . 140.2(5)
C1 O1 Ni1 . . 130.6(4)
C4 C3 C2 . . 120.01(5)
C4 C3 H3A . . 120.0
C2 C3 H3A . . 120.0
C5 C2 C3 . . 120.01(6)
C5 C2 C1 . . 119.9(3)
C3 C2 C1 . . 120.1(3)
O1 C1 O2 . 99 123.5(6)
O1 C1 O2 . . 123.5(6)
O2 C1 O2 99 . 38.0(12)
O1 C1 C2 . . 118.4(5)
O2 C1 C2 99 . 114.4(5)
O2 C1 C2 . . 114.5(5)
C3 C4 C3 92 . 119.98(9)
C3 C4 C6 92 . 120.01(4)
C3 C4 C6 . . 120.01(4)
C2 C5 C2 92 . 119.98(10)
C2 C5 H5A 92 . 120.0
C2 C5 H5A . . 120.0
C7 C6 C7 92 . 120.01(10)
C7 C6 C4 92 . 120.00(5)
C7 C6 C4 . . 120.00(5)
C8 C9 C8 92 . 120.00(9)
C8 C9 C9 92 169 120.00(4)
C8 C9 C9 . 169 120.00(4)
C6 C7 C8 . . 119.99(6)
C6 C7 C11 . . 118.7(4)
C8 C7 C11 . . 121.3(4)
C9 C8 C7 . . 120.00(5)
C9 C8 H8A . . 120.0
C7 C8 H8A . . 120.0
C7 C11 H11A . . 109.5
C7 C11 H11B . . 109.5
H11A C11 H11B . . 109.5
C7 C11 H11C . . 109.5
H11A C11 H11C . . 109.5
H11B C11 H11C . . 109.5
O12 Ni2 O12 . 141 64.8(10)
O12 Ni2 O3 . . 115.9(6)
O12 Ni2 O3 141 . 115.9(6)
O12 Ni2 O2 . . 154.9(6)
O12 Ni2 O2 141 . 94.9(5)
O3 Ni2 O2 . . 85.7(3)
O12 Ni2 O2 . 141 95.0(5)
O12 Ni2 O2 141 141 154.9(6)
O3 Ni2 O2 . 141 85.7(3)
O2 Ni2 O2 . 141 99.7(6)
O12 Ni2 O12 . 105_565 22.5(9)
O12 Ni2 O12 141 105_565 79.8(7)
O3 Ni2 O12 . 105_565 94.7(4)
O2 Ni2 O12 . 105_565 174.4(5)
O2 Ni2 O12 141 105_565 85.9(5)
O12 Ni2 O12 . 29_554 79.8(7)
O12 Ni2 O12 141 29_554 22.5(9)
O3 Ni2 O12 . 29_554 94.7(4)
O2 Ni2 O12 . 29_554 85.9(5)
O2 Ni2 O12 141 29_554 174.4(5)
O12 Ni2 O12 105_565 29_554 88.5(7)
O12 Ni2 O11 . . 70.8(7)
O12 Ni2 O11 141 . 70.8(7)
O3 Ni2 O11 . . 171.8(5)
O2 Ni2 O11 . . 89.1(4)
O2 Ni2 O11 141 . 89.1(4)
O12 Ni2 O11 105_565 . 91.2(5)
O12 Ni2 O11 29_554 . 91.2(5)
O12 Ni2 Ni2 . 31 65.2(6)
O12 Ni2 Ni2 141 31 109.7(5)
O3 Ni2 Ni2 . 31 54.66(9)
O2 Ni2 Ni2 . 31 139.2(2)
O2 Ni2 Ni2 141 31 71.1(4)
O12 Ni2 Ni2 105_565 31 42.7(4)
O12 Ni2 Ni2 29_554 31 104.6(4)
O11 Ni2 Ni2 . 31 129.1(2)
O12 Ni2 Ni2 . 99 109.7(5)
O12 Ni2 Ni2 141 99 65.2(6)
O3 Ni2 Ni2 . 99 54.66(9)
O2 Ni2 Ni2 . 99 71.1(4)
O2 Ni2 Ni2 141 99 139.2(2)
O12 Ni2 Ni2 105_565 99 104.6(4)
O12 Ni2 Ni2 29_554 99 42.7(4)
O11 Ni2 Ni2 . 99 129.1(2)
Ni2 Ni2 Ni2 31 99 90.0
O12 O12 Ni2 105_565 . 114.8(6)
O12 O12 O12 105_565 141 135.012(15)
Ni2 O12 O12 . 141 57.6(5)
O12 O12 Ni2 105_565 31 42.7(4)
Ni2 O12 Ni2 . 31 72.2(4)
O12 O12 Ni2 141 31 110.0(4)

loop_
_geom_bond_atom_site_label_1
_geom_bond_atom_site_label_2
_geom_bond_site_symmetry_2
_geom_bond_distance
Ni1 O1 . 2.060(4)
Ni1 O1 29_554 2.060(4)
Ni1 O1 6_565 2.060(4)
Ni1 O1 31 2.060(4)
Ni1 O3 . 2.071(7)
Ni1 O5 . 2.115(8)
O3 Ni2 . 1.887(5)
O3 Ni2 31 1.887(5)
O3 Ni2 99 1.887(5)
O3 Ni2 6_565 1.887(5)
O2 O2 99 0.85(3)
O2 C1 . 1.301(9)
O2 Ni2 . 2.059(8)
O1 C1 . 1.207(7)
C3 C4 . 1.3903(6)
C3 C2 . 1.3900(9)
C3 H3A . 0.9500
C2 C5 . 1.3904(7)
C2 C1 . 1.505(7)
C1 O2 99 1.301(9)
C4 C3 92 1.3903(6)
C4 C6 . 1.515(6)
C5 C2 92 1.3904(7)
C5 H5A . 0.9500
C6 C7 92 1.3901(7)
C6 C7 . 1.3901(7)
C9 C8 92 1.3901(6)
C9 C8 . 1.3901(6)
C9 C9 169 1.531(10)
C7 C8 . 1.3903(9)
C7 C11 . 1.553(9)
C8 H8A . 0.9500
C11 H11A . 0.9800
C11 H11B . 0.9800
C11 H11C . 0.9800
Ni2 O12 . 1.554(12)
Ni2 O12 141 1.554(12)
Ni2 O2 141 2.059(8)
Ni2 O12 105_565 2.081(14)
Ni2 O12 29_554 2.081(14)
Ni2 O11 . 2.133(9)
Ni2 Ni2 31 2.183(5)
Ni2 Ni2 99 2.183(5)
O12 O12 105_565 0.88(4)
O12 O12 141 1.66(3)
O12 Ni2 31 2.081(14)

loop_
_geom_torsion_atom_site_label_1
_geom_torsion_atom_site_label_2
_geom_torsion_atom_site_label_3
_geom_torsion_atom_site_label_4
_geom_torsion_site_symmetry_1
_geom_torsion_site_symmetry_2
_geom_torsion_site_symmetry_3
_geom_torsion_site_symmetry_4
_geom_torsion
O1 Ni1 O3 Ni2 . . . . -45.0
O1 Ni1 O3 Ni2 29_554 . . . -135.0
O1 Ni1 O3 Ni2 6_565 . . . 135.0
O1 Ni1 O3 Ni2 31 . . . 45.0
O5 Ni1 O3 Ni2 . . . . 0.0
O1 Ni1 O3 Ni2 . . . 31 -135.0
O1 Ni1 O3 Ni2 29_554 . . 31 135.0
O1 Ni1 O3 Ni2 6_565 . . 31 45.0
O1 Ni1 O3 Ni2 31 . . 31 -45.0
O5 Ni1 O3 Ni2 . . . 31 0.0
O1 Ni1 O3 Ni2 . . . 99 45.0
O1 Ni1 O3 Ni2 29_554 . . 99 -45.0
O1 Ni1 O3 Ni2 6_565 . . 99 -135.0
O1 Ni1 O3 Ni2 31 . . 99 135.0
O5 Ni1 O3 Ni2 . . . 99 0.0
O1 Ni1 O3 Ni2 . . . 6_565 135.0
O1 Ni1 O3 Ni2 29_554 . . 6_565 45.0
O1 Ni1 O3 Ni2 6_565 . . 6_565 -45.0
O1 Ni1 O3 Ni2 31 . . 6_565 -135.0
O5 Ni1 O3 Ni2 . . . 6_565 0.0
O1 Ni1 O1 C1 29_554 . . . 92.68(11)
O1 Ni1 O1 C1 6_565 . . . 180.0
O1 Ni1 O1 C1 31 . . . -92.68(11)
O3 Ni1 O1 C1 . . . . 0.0
O5 Ni1 O1 C1 . . . . 180.0
C4 C3 C2 C5 . . . . 0.0
C4 C3 C2 C1 . . . . 180.0
Ni1 O1 C1 O2 . . . 99 -23.0(7)
Ni1 O1 C1 O2 . . . . 23.0(7)
Ni1 O1 C1 C2 . . . . 180.0
O2 O2 C1 O1 99 . . . -103.2(5)
Ni2 O2 C1 O1 . . . . -6.2(17)
Ni2 O2 C1 O2 . . . 99 97.0(13)
O2 O2 C1 C2 99 . . . 99.0(4)
Ni2 O2 C1 C2 . . . . -164.0(10)
C5 C2 C1 O1 . . . . 0.0
C3 C2 C1 O1 . . . . 180.0
C5 C2 C1 O2 . . . 99 -159.0(6)
C3 C2 C1 O2 . . . 99 21.0(6)
C5 C2 C1 O2 . . . . 159.0(6)
C3 C2 C1 O2 . . . . -21.0(6)
C2 C3 C4 C3 . . . 92 0.0
C2 C3 C4 C6 . . . . 180.0
C3 C2 C5 C2 . . . 92 0.0
C1 C2 C5 C2 . . . 92 180.0
C3 C4 C6 C7 92 . . 92 90.0
C3 C4 C6 C7 . . . 92 -90.0
C3 C4 C6 C7 92 . . . -90.0
C3 C4 C6 C7 . . . . 90.0
C7 C6 C7 C8 92 . . . 0.0
C4 C6 C7 C8 . . . . 180.0
C7 C6 C7 C11 92 . . . 180.0000(10)
C4 C6 C7 C11 . . . . 0.0
C8 C9 C8 C7 92 . . . 0.0000(10)
C9 C9 C8 C7 169 . . . 180.0
C6 C7 C8 C9 . . . . 0.0000(10)
C11 C7 C8 C9 . . . . 180.000(2)
Ni2 O3 Ni2 O12 31 . . . -23.6(6)
Ni2 O3 Ni2 O12 99 . . . 96.6(5)
Ni2 O3 Ni2 O12 6_565 . . . 36.5(5)
Ni1 O3 Ni2 O12 . . . . -143.5(5)
Ni2 O3 Ni2 O12 31 . . 141 -96.6(5)
Ni2 O3 Ni2 O12 99 . . 141 23.6(6)
Ni2 O3 Ni2 O12 6_565 . . 141 -36.5(5)
Ni1 O3 Ni2 O12 . . . 141 143.5(5)
Ni2 O3 Ni2 O2 31 . . . 170.0(3)
Ni2 O3 Ni2 O2 99 . . . -69.8(3)
Ni2 O3 Ni2 O2 6_565 . . . -129.9(3)
Ni1 O3 Ni2 O2 . . . . 50.1(3)
Ni2 O3 Ni2 O2 31 . . 141 69.8(3)
Ni2 O3 Ni2 O2 99 . . 141 -170.0(3)
Ni2 O3 Ni2 O2 6_565 . . 141 129.9(3)
Ni1 O3 Ni2 O2 . . . 141 -50.1(3)
Ni2 O3 Ni2 O12 31 . . 105_565 -15.6(4)
Ni2 O3 Ni2 O12 99 . . 105_565 104.6(4)
Ni2 O3 Ni2 O12 6_565 . . 105_565 44.5(4)
Ni1 O3 Ni2 O12 . . . 105_565 -135.5(4)
Ni2 O3 Ni2 O12 31 . . 29_554 -104.6(4)
Ni2 O3 Ni2 O12 99 . . 29_554 15.6(4)
Ni2 O3 Ni2 O12 6_565 . . 29_554 -44.5(4)
Ni1 O3 Ni2 O12 . . . 29_554 135.5(4)
Ni2 O3 Ni2 O11 31 . . . 119.90(12)
Ni2 O3 Ni2 O11 99 . . . -119.90(12)
Ni2 O3 Ni2 O11 6_565 . . . 180.00(4)
Ni1 O3 Ni2 O11 . . . . 0.0000(10)
Ni2 O3 Ni2 Ni2 99 . . 31 120.2(2)
Ni2 O3 Ni2 Ni2 6_565 . . 31 60.10(12)
Ni1 O3 Ni2 Ni2 . . . 31 -119.90(12)
Ni2 O3 Ni2 Ni2 31 . . 99 -120.2(2)
Ni2 O3 Ni2 Ni2 6_565 . . 99 -60.10(12)
Ni1 O3 Ni2 Ni2 . . . 99 119.90(12)
O2 O2 Ni2 O12 99 . . . -96.2(15)
C1 O2 Ni2 O12 . . . . -18E1(9)
O2 O2 Ni2 O12 99 . . 141 -61.6(6)
C1 O2 Ni2 O12 . . . 141 -144.3(14)
O2 O2 Ni2 O3 99 . . . 54.04(15)
C1 O2 Ni2 O3 . . . . -28.7(13)
O2 O2 Ni2 O2 99 . . 141 138.9(3)
C1 O2 Ni2 O2 . . . 141 56.2(16)
O2 O2 Ni2 O12 99 . . 105_565 -40(5)
C1 O2 Ni2 O12 . . . 105_565 -123(5)
O2 O2 Ni2 O12 99 . . 29_554 -41.0(4)
C1 O2 Ni2 O12 . . . 29_554 -123.7(14)
O2 O2 Ni2 O11 99 . . . -132.2(4)
C1 O2 Ni2 O11 . . . . 145.0(14)
O2 O2 Ni2 Ni2 99 . . 31 66.6(4)
C1 O2 Ni2 Ni2 . . . 31 -16.1(17)
O2 O2 Ni2 Ni2 99 . . 99 0.004(2)
C1 O2 Ni2 Ni2 . . . 99 -82.7(13)
O12 Ni2 O12 O12 141 . . 105_565 129.0(3)
O3 Ni2 O12 O12 . . . 105_565 21.1(5)
O2 Ni2 O12 O12 . . . 105_565 167.7(13)
O2 Ni2 O12 O12 141 . . 105_565 -66.5(4)
O12 Ni2 O12 O12 29_554 . . 105_565 111.4(4)
O11 Ni2 O12 O12 . . . 105_565 -153.8(5)
Ni2 Ni2 O12 O12 31 . . 105_565 0.003(4)
Ni2 Ni2 O12 O12 99 . . 105_565 80.5(3)
O3 Ni2 O12 O12 . . . 141 -107.9(5)
O2 Ni2 O12 O12 . . . 141 38.7(12)
O2 Ni2 O12 O12 141 . . 141 164.5(6)
O12 Ni2 O12 O12 105_565 . . 141 -129.0(3)
O12 Ni2 O12 O12 29_554 . . 141 -17.6(6)
O11 Ni2 O12 O12 . . . 141 77.2(5)
Ni2 Ni2 O12 O12 31 . . 141 -129.0(3)
Ni2 Ni2 O12 O12 99 . . 141 -48.5(2)
O12 Ni2 O12 Ni2 141 . . 31 129.0(3)
O3 Ni2 O12 Ni2 . . . 31 21.1(5)
O2 Ni2 O12 Ni2 . . . 31 167.7(13)
O2 Ni2 O12 Ni2 141 . . 31 -66.5(4)
O12 Ni2 O12 Ni2 105_565 . . 31 -0.003(4)
O12 Ni2 O12 Ni2 29_554 . . 31 111.4(4)
O11 Ni2 O12 Ni2 . . . 31 -153.8(5)
Ni2 Ni2 O12 Ni2 99 . . 31 80.5(3)

loop_
_platon_squeeze_void_nr
_platon_squeeze_void_average_x
_platon_squeeze_void_average_y
_platon_squeeze_void_average_z
_platon_squeeze_void_volume
_platon_squeeze_void_count_electrons
_platon_squeeze_void_content
1 -0.002 -0.004 -0.002 51776 12121 ' '

_cod_database_fobs_code 2020863
